data_7062841
loop_
_publ_author_name
'Zhang, Xiaoyu'
'Qin, Tianrui'
'Liu, Yichen'
'An, Ning'
'Afzal, Mohd'
'Alarifi, Abdullah'
'Muddassir, Mohd.'
'Sakiyama, Hiroshi'
'Mohanty, Aurobinda'
'Dong, Xiuyan'

_publ_section_title
;
 Structures and magnetic studies of four new Ni(ii) coordination polymers
 built using symmetrical tetracarboxylate and N-donor linkers
;
_journal_issue 46
_journal_name_full 'New Journal of Chemistry'
_journal_page_first 21214
_journal_page_last 21224
_journal_paper_doi 10.1039/D3NJ03643J
_journal_volume 47
_journal_year 2023
_chemical_formula_moiety 'C23 H18 N4 Ni O4, H2 O'
_chemical_formula_sum 'C23 H20 N4 Ni O5'
_chemical_formula_weight 491.14
_space_group_crystal_system triclinic
_space_group_IT_number 2
_space_group_name_Hall '-P 1'
_space_group_name_H-M_alt 'P -1'
_atom_sites_solution_hydrogens mixed
_audit_creation_date 2023-07-15
_audit_creation_method
;
Olex2 1.5
(compiled 2021.08.20 svn.r13c46975 for OlexSys, GUI svn.r6405)
;
_audit_update_record
;
2023-07-18 deposited with the CCDC.	2023-10-09 downloaded from the CCDC.
;
_cell_angle_alpha 70.905(6)
_cell_angle_beta 73.353(6)
_cell_angle_gamma 80.145(6)
_cell_formula_units_Z 2
_cell_length_a 8.1814(6)
_cell_length_b 10.0230(7)
_cell_length_c 14.0209(8)
_cell_measurement_reflns_used 3079
_cell_measurement_temperature 293(2)
_cell_measurement_theta_max 71.1570
_cell_measurement_theta_min 4.6650
_cell_volume 1037.13(13)
_computing_cell_refinement 'CrysAlisPro 1.171.40.53 (Rigaku OD, 2019)'
_computing_data_collection 'CrysAlisPro 1.171.40.53 (Rigaku OD, 2019)'
_computing_data_reduction 'CrysAlisPro 1.171.40.53 (Rigaku OD, 2019)'
_computing_molecular_graphics 'Olex2 1.5 (Dolomanov et al., 2009)'
_computing_publication_material 'Olex2 1.5 (Dolomanov et al., 2009)'
_computing_structure_refinement 'SHELXL 2018/3 (Sheldrick, 2015)'
_computing_structure_solution 'SHELXS-97 (Sheldrick, 1990)'
_diffrn_ambient_temperature 293(2)
_diffrn_detector 'CCD plate'
_diffrn_detector_area_resol_mean 8.1281
_diffrn_detector_type Eos
_diffrn_measured_fraction_theta_full 0.995
_diffrn_measured_fraction_theta_max 0.995
_diffrn_measurement_details
;
List of Runs (angles in degrees, time in seconds):

  # Type    Start    End  Width  t~exp~   \w     \q     \k     \f   Frames
#--------------------------------------------------------------------------
  1  \w      4.00  40.00   1.00    1.00    --    0.00 -99.00 -30.00   36
  2  \w      7.00  42.00   1.00    1.00    --    0.00 -99.00-120.00   35
  3  \w    -25.00   5.00   1.00    1.00    --    0.00  77.00  30.00   30
  4  \w     35.00  70.00   1.00    1.00    --    0.00  77.00  30.00   35
  5  \w     34.00 123.00   1.00    1.00    --   54.63  57.00  30.00   89
  6  \w     26.00 111.00   1.00    1.00    --   54.63-125.00 -30.00   85
  7  \w     20.00  73.00   1.00    1.00    --   54.63 -57.00  30.00   53
  8  \w     -6.00  82.00   1.00    1.00    --   54.63   0.00-150.00   88
  9  \w     48.00  74.00   1.00    1.00    --   54.63  57.00 150.00   26
 10  \w    -14.00  36.00   1.00    1.00    --   54.63 -57.00-120.00   50
 11  \w     41.00  67.00   1.00    1.00    --   54.63  57.00   0.00   26
 12  \w     -3.00  55.00   1.00    1.00    --   54.63 -57.00 150.00   58
 13  \w    150.00 176.00   1.00    1.00    --  109.26  77.00-120.00   26
 14  \w     62.00  96.00   1.00    1.00    --  109.26 178.00 150.00   34
 15  \w     43.00  68.00   1.00    1.00    --  109.26-111.00  90.00   25
 16  \w     88.00 120.00   1.00    1.00    --  109.26  77.00-120.00   32
 17  \w     41.00 115.00   1.00    1.00    --  109.26 -77.00 -90.00   74
 18  \w     48.00 129.00   1.00    1.00    --  109.26 -50.00  90.00   81
 19  \w     37.00 111.00   1.00    1.00    --  109.26-111.00  60.00   74
 20  \w     38.00 111.00   1.00    1.00    --  109.26-111.00 -90.00   73
 21  \w     92.00 118.00   1.00    1.00    --  109.26  50.00-120.00   26
 22  \w    134.00 167.00   1.00    1.00    --  109.26  50.00-120.00   33
 23  \w    101.00 142.00   1.00    1.00    --  109.26 111.00  60.00   41
 24  \w     54.00 134.00   1.00    1.00    --  109.26 -37.00-120.00   80
 25  \w     38.00 173.00   1.00    1.00    --  109.26  12.00-150.00  135
 26  \w     38.00 135.00   1.00    1.00    --  109.26 -91.00  90.00   97
;
_diffrn_measurement_device 'four-circle diffractometer'
_diffrn_measurement_device_type 'Xcalibur, Eos, Gemini'
_diffrn_measurement_method '\w scans'
_diffrn_orient_matrix_type 'CrysAlisPro convention (1999,Acta A55,543-557)'
_diffrn_orient_matrix_UB_11 -0.1043773000
_diffrn_orient_matrix_UB_12 -0.1057126000
_diffrn_orient_matrix_UB_13 0.0956060000
_diffrn_orient_matrix_UB_21 0.1010237000
_diffrn_orient_matrix_UB_22 -0.1240442000
_diffrn_orient_matrix_UB_23 -0.0395587000
_diffrn_orient_matrix_UB_31 0.1334591000
_diffrn_orient_matrix_UB_32 -0.0094162000
_diffrn_orient_matrix_UB_33 0.0608035000
_diffrn_radiation_monochromator graphite
_diffrn_radiation_probe x-ray
_diffrn_radiation_type 'Cu K\a'
_diffrn_radiation_wavelength 1.54184
_diffrn_reflns_av_R_equivalents 0.0334
_diffrn_reflns_av_unetI/netI 0.0512
_diffrn_reflns_Laue_measured_fraction_full 0.995
_diffrn_reflns_Laue_measured_fraction_max 0.995
_diffrn_reflns_limit_h_max 9
_diffrn_reflns_limit_h_min -7
_diffrn_reflns_limit_k_max 11
_diffrn_reflns_limit_k_min -11
_diffrn_reflns_limit_l_max 16
_diffrn_reflns_limit_l_min -12
_diffrn_reflns_number 6388
_diffrn_reflns_point_group_measured_fraction_full 0.995
_diffrn_reflns_point_group_measured_fraction_max 0.995
_diffrn_reflns_theta_full 67.228
_diffrn_reflns_theta_max 67.228
_diffrn_reflns_theta_min 3.443
_diffrn_source 'fine-focus sealed X-ray tube'
_diffrn_source_type 'Enhance (Cu) X-ray Source'
_exptl_absorpt_coefficient_mu 1.746
_exptl_absorpt_correction_T_max 1.00000
_exptl_absorpt_correction_T_min 0.90728
_exptl_absorpt_correction_type multi-scan
_exptl_absorpt_process_details
;
CrysAlisPro 1.171.40.53 (Rigaku Oxford Diffraction, 2019)
Empirical absorption correction using spherical harmonics,
 implemented in SCALE3 ABSPACK scaling algorithm.
;
_exptl_crystal_colour green
_exptl_crystal_colour_primary green
_exptl_crystal_density_diffrn 1.573
_exptl_crystal_density_method 'not measured'
_exptl_crystal_description block
_exptl_crystal_F_000 508
_exptl_crystal_size_max 0.08
_exptl_crystal_size_mid 0.08
_exptl_crystal_size_min 0.07
_refine_diff_density_max 1.089
_refine_diff_density_min -0.843
_refine_diff_density_rms 0.086
_refine_ls_extinction_method none
_refine_ls_goodness_of_fit_ref 1.050
_refine_ls_hydrogen_treatment constr
_refine_ls_matrix_type full
_refine_ls_number_parameters 298
_refine_ls_number_reflns 3685
_refine_ls_number_restraints 1
_refine_ls_restrained_S_all 1.189
_refine_ls_R_factor_all 0.0563
_refine_ls_R_factor_gt 0.0474
_refine_ls_shift/su_max 0.002
_refine_ls_shift/su_mean 0.000
_refine_ls_structure_factor_coef Fsqd
_refine_ls_weighting_details 'w=1/[\s^2^(Fo^2^)+(0.0818P)^2^+0.2866P] where P=(Fo^2^+2Fc^2^)/3'
_refine_ls_weighting_scheme calc
_refine_ls_wR_factor_gt 0.1310
_refine_ls_wR_factor_ref 0.1404
_reflns_Friedel_coverage 0.000
_reflns_number_gt 3111
_reflns_number_total 3685
_reflns_threshold_expression 'I > 2\s(I)'
_cod_data_source_file d3nj03643j2.cif
_cod_data_source_block exp_11065
_cod_depositor_comments 'Adding full bibliography for 7062838--7062841.cif.'
_cod_database_code 7062841
_shelx_shelxl_version_number 2018/3
_shelx_space_group_comment
;
The symmetry employed for this shelxl refinement is uniquely defined
by the following loop, which should always be used as a source of
symmetry information in preference to the above space-group names.
They are only intended as comments.
;
_shelx_estimated_absorpt_t_max 0.888
_shelx_estimated_absorpt_t_min 0.873
_olex2_refinement_description
;
1. Fixed Uiso
 At 1.2 times of:
  All C(H) groups, All C(H,H) groups, All O(H,H) groups
2. Restrained distances
 H5B-O4_$1
 2.35 with sigma of 0.005
3.a Riding coordinates:
 O5(H5A,H5B)
3.b Secondary CH2 refined with riding coordinates:
 C13(H13A,H13B), C20(H20A,H20B)
3.c Aromatic/amide H refined with riding coordinates:
 C3(H3), C5(H5), C7(H7), C8(H8), C10(H10), C11(H11), C12(H12), C15(H15),
 C16(H16), C18(H18), C19(H19), C21(H21), C22(H22), C23(H23)
;
_olex2_submission_special_instructions 'No special instructions were received'
_oxdiff_exptl_absorpt_empirical_details
;
Empirical correction (ABSPACK) includes:
- Absorption correction using spherical harmonics
- Frame scaling
;
_oxdiff_exptl_absorpt_empirical_full_max 1.308
_oxdiff_exptl_absorpt_empirical_full_min 0.834

loop_
_space_group_symop_operation_xyz
'x, y, z'
'-x, -y, -z'

loop_
_atom_site_label
_atom_site_type_symbol
_atom_site_fract_x
_atom_site_fract_y
_atom_site_fract_z
_atom_site_U_iso_or_equiv
_atom_site_adp_type
_atom_site_occupancy
_atom_site_site_symmetry_order
_atom_site_calc_flag
_atom_site_refinement_flags_posn
_atom_site_refinement_flags_adp
_atom_site_refinement_flags_occupancy
_atom_site_disorder_assembly
_atom_site_disorder_group
Ni1 Ni -0.00096(6) 0.76911(4) 1.10149(3) 0.01877(18) Uani 1 1 d . . . . .
O1 O -0.0530(3) 0.56682(19) 1.10167(15) 0.0232(4) Uani 1 1 d . . . . .
O2 O 0.0535(3) 0.5832(2) 1.22422(15) 0.0262(5) Uani 1 1 d . . . . .
O3 O 0.0943(3) 0.1003(2) 1.02182(15) 0.0258(5) Uani 1 1 d . . . . .
O4 O 0.0668(3) -0.09447(19) 1.15910(15) 0.0251(5) Uani 1 1 d . . . . .
O5 O 0.9685(6) 0.3461(5) 0.5944(3) 0.1103(16) Uani 1 1 d . . . . .
H5A H 0.954951 0.394873 0.647934 0.132 Uiso 1 1 d R U . . .
H5B H 0.956531 0.262493 0.660674 0.132 Uiso 1 1 d DR U . . .
N1 N 0.2367(3) 0.7412(3) 1.00331(19) 0.0250(5) Uani 1 1 d . . . . .
N2 N 0.4420(3) 0.6643(3) 0.8877(2) 0.0318(6) Uani 1 1 d . . . . .
N3 N 0.5185(4) 0.8190(3) 0.3096(2) 0.0364(7) Uani 1 1 d . . . . .
N4 N 0.7511(3) 0.7909(3) 0.18921(18) 0.0253(5) Uani 1 1 d . . . . .
C1 C 0.0059(4) 0.5089(3) 1.1808(2) 0.0195(6) Uani 1 1 d . . . . .
C2 C 0.0225(4) 0.3509(3) 1.2214(2) 0.0205(6) Uani 1 1 d . . . . .
C3 C 0.0218(4) 0.2833(3) 1.3245(2) 0.0220(6) Uani 1 1 d . . . . .
H3 H 0.015531 0.336853 1.368747 0.026 Uiso 1 1 calc R U . . .
C4 C 0.0302(4) 0.1358(3) 1.3633(2) 0.0206(6) Uani 1 1 d . . . . .
C5 C 0.0458(4) 0.0579(3) 1.2940(2) 0.0197(6) Uani 1 1 d . . . . .
H5 H 0.052185 -0.040498 1.318309 0.024 Uiso 1 1 calc R U . . .
C6 C 0.0520(3) 0.1255(3) 1.1895(2) 0.0177(5) Uani 1 1 d . . . . .
C7 C 0.0397(4) 0.2724(3) 1.1534(2) 0.0197(6) Uani 1 1 d . . . . .
H7 H 0.043034 0.318290 1.083549 0.024 Uiso 1 1 calc R U . . .
C8 C 0.0176(4) 0.0672(3) 1.4745(2) 0.0222(6) Uani 1 1 d . . . . .
H8 H 0.035580 0.121241 1.512787 0.027 Uiso 1 1 calc R U . . .
C9 C 0.0711(3) 0.0391(3) 1.1159(2) 0.0181(6) Uani 1 1 d . . . . .
C10 C 0.3664(4) 0.8298(4) 0.9655(3) 0.0358(8) Uani 1 1 d . . . . .
H10 H 0.367092 0.909018 0.986022 0.043 Uiso 1 1 calc R U . . .
C11 C 0.4935(5) 0.7842(4) 0.8936(3) 0.0412(8) Uani 1 1 d . . . . .
H11 H 0.594968 0.825750 0.855971 0.049 Uiso 1 1 calc R U . . .
C12 C 0.2874(4) 0.6443(3) 0.9537(2) 0.0274(7) Uani 1 1 d . . . . .
H12 H 0.223251 0.570616 0.963444 0.033 Uiso 1 1 calc R U . . .
C13 C 0.5253(5) 0.5866(4) 0.8125(3) 0.0395(8) Uani 1 1 d . . . . .
H13A H 0.480944 0.494276 0.837308 0.047 Uiso 1 1 calc R U . . .
H13B H 0.647018 0.571566 0.808779 0.047 Uiso 1 1 calc R U . . .
C14 C 0.5004(4) 0.6605(4) 0.7041(3) 0.0335(7) Uani 1 1 d . . . . .
C15 C 0.4112(5) 0.7918(4) 0.6784(3) 0.0389(8) Uani 1 1 d . . . . .
H15 H 0.365165 0.838459 0.728919 0.047 Uiso 1 1 calc R U . . .
C16 C 0.3891(5) 0.8552(4) 0.5786(3) 0.0412(8) Uani 1 1 d . . . . .
H16 H 0.330696 0.944617 0.562755 0.049 Uiso 1 1 calc R U . . .
C17 C 0.4527(4) 0.7873(4) 0.5020(3) 0.0389(8) Uani 1 1 d . . . . .
C18 C 0.5459(6) 0.6566(5) 0.5269(3) 0.0516(10) Uani 1 1 d . . . . .
H18 H 0.591975 0.609866 0.476501 0.062 Uiso 1 1 calc R U . . .
C19 C 0.5705(6) 0.5955(4) 0.6260(3) 0.0509(10) Uani 1 1 d . . . . .
H19 H 0.635476 0.508945 0.640736 0.061 Uiso 1 1 calc R U . . .
C20 C 0.4023(5) 0.8555(5) 0.4001(3) 0.0497(10) Uani 1 1 d . . . . .
H20A H 0.289416 0.828904 0.408191 0.060 Uiso 1 1 calc R U . . .
H20B H 0.393595 0.957508 0.385931 0.060 Uiso 1 1 calc R U . . .
C21 C 0.6906(4) 0.8169(4) 0.2787(2) 0.0330(7) Uani 1 1 d . . . . .
H21 H 0.758288 0.832092 0.316766 0.040 Uiso 1 1 calc R U . . .
C22 C 0.6110(4) 0.7773(4) 0.1591(3) 0.0348(8) Uani 1 1 d . . . . .
H22 H 0.614362 0.759357 0.097551 0.042 Uiso 1 1 calc R U . . .
C23 C 0.4664(5) 0.7942(4) 0.2330(3) 0.0386(8) Uani 1 1 d . . . . .
H23 H 0.354407 0.789684 0.231748 0.046 Uiso 1 1 calc R U . . .

loop_
_atom_site_aniso_label
_atom_site_aniso_U_11
_atom_site_aniso_U_22
_atom_site_aniso_U_33
_atom_site_aniso_U_23
_atom_site_aniso_U_13
_atom_site_aniso_U_12
Ni1 0.0324(3) 0.0111(3) 0.0121(3) -0.00344(18) -0.0045(2) -0.00167(19)
O1 0.0409(12) 0.0124(9) 0.0165(10) -0.0022(7) -0.0107(9) -0.0007(8)
O2 0.0475(13) 0.0136(9) 0.0208(10) -0.0037(8) -0.0143(9) -0.0036(9)
O3 0.0452(13) 0.0183(10) 0.0133(10) -0.0027(8) -0.0104(9) 0.0001(9)
O4 0.0470(13) 0.0119(9) 0.0185(10) -0.0050(8) -0.0106(9) -0.0031(8)
O5 0.142(4) 0.146(4) 0.071(3) -0.069(3) -0.050(3) 0.029(3)
N1 0.0316(14) 0.0220(12) 0.0206(13) -0.0064(10) -0.0053(10) -0.0018(10)
N2 0.0332(15) 0.0365(15) 0.0249(14) -0.0124(12) -0.0043(11) 0.0009(12)
N3 0.0324(15) 0.0509(18) 0.0235(14) -0.0140(13) -0.0026(12) 0.0018(13)
N4 0.0338(14) 0.0235(12) 0.0167(12) -0.0064(10) -0.0038(10) -0.0005(10)
C1 0.0293(15) 0.0147(13) 0.0133(13) -0.0040(10) -0.0033(11) -0.0019(11)
C2 0.0277(15) 0.0138(13) 0.0195(14) -0.0045(11) -0.0052(11) -0.0023(11)
C3 0.0363(16) 0.0165(13) 0.0162(14) -0.0071(11) -0.0073(12) -0.0042(11)
C4 0.0310(15) 0.0161(13) 0.0132(13) -0.0021(10) -0.0048(11) -0.0036(11)
C5 0.0314(15) 0.0124(12) 0.0146(13) -0.0037(10) -0.0043(11) -0.0025(11)
C6 0.0252(14) 0.0148(13) 0.0126(13) -0.0033(10) -0.0045(11) -0.0022(10)
C7 0.0296(15) 0.0174(13) 0.0116(13) -0.0018(10) -0.0065(11) -0.0032(11)
C8 0.0367(16) 0.0184(13) 0.0123(13) -0.0062(11) -0.0068(12) 0.0004(11)
C9 0.0260(14) 0.0156(13) 0.0125(13) -0.0035(10) -0.0047(11) -0.0026(11)
C10 0.0410(19) 0.0351(18) 0.0369(19) -0.0168(15) -0.0089(15) -0.0071(15)
C11 0.0340(18) 0.050(2) 0.044(2) -0.0195(17) -0.0038(16) -0.0128(16)
C12 0.0325(16) 0.0277(16) 0.0209(15) -0.0073(12) -0.0041(13) -0.0037(13)
C13 0.044(2) 0.0404(19) 0.0307(18) -0.0181(15) -0.0025(15) 0.0075(16)
C14 0.0310(17) 0.0392(18) 0.0292(18) -0.0153(14) 0.0008(14) -0.0037(14)
C15 0.042(2) 0.046(2) 0.0312(18) -0.0216(16) -0.0054(15) 0.0059(16)
C16 0.0362(19) 0.049(2) 0.038(2) -0.0193(17) -0.0055(16) 0.0031(16)
C17 0.0321(18) 0.058(2) 0.0252(17) -0.0170(16) 0.0022(14) -0.0054(16)
C18 0.065(3) 0.054(2) 0.034(2) -0.0251(18) 0.0014(19) 0.002(2)
C19 0.063(3) 0.042(2) 0.041(2) -0.0198(18) -0.0035(19) 0.0116(19)
C20 0.039(2) 0.075(3) 0.031(2) -0.0218(19) -0.0006(16) 0.0052(19)
C21 0.0326(17) 0.0453(19) 0.0221(16) -0.0147(14) -0.0051(13) 0.0003(14)
C22 0.0417(19) 0.0414(19) 0.0250(17) -0.0123(14) -0.0092(14) -0.0061(15)
C23 0.0354(18) 0.046(2) 0.0333(19) -0.0096(16) -0.0089(15) -0.0053(15)

loop_
_atom_type_symbol
_atom_type_description
_atom_type_scat_dispersion_real
_atom_type_scat_dispersion_imag
_atom_type_scat_source
C C 0.0181 0.0091 'International Tables Vol C Tables 4.2.6.8 and 6.1.1.4'
H H 0.0000 0.0000 'International Tables Vol C Tables 4.2.6.8 and 6.1.1.4'
N N 0.0311 0.0180 'International Tables Vol C Tables 4.2.6.8 and 6.1.1.4'
Ni Ni -3.0029 0.5091 'International Tables Vol C Tables 4.2.6.8 and 6.1.1.4'
O O 0.0492 0.0322 'International Tables Vol C Tables 4.2.6.8 and 6.1.1.4'

loop_
_geom_angle_atom_site_label_1
_geom_angle_atom_site_label_2
_geom_angle_atom_site_label_3
_geom_angle
_geom_angle_site_symmetry_1
_geom_angle_site_symmetry_3
_geom_angle_publ_flag
O1 Ni1 O2 61.37(7) . . ?
O1 Ni1 C1 30.61(8) . . ?
O2 Ni1 C1 30.80(8) . . ?
O3 Ni1 O1 100.53(8) 2_567 . ?
O3 Ni1 O2 161.45(8) 2_567 . ?
O3 Ni1 N1 91.23(9) 2_567 . ?
O3 Ni1 N4 85.08(9) 2_567 1_456 ?
O3 Ni1 C1 131.11(9) 2_567 . ?
O4 Ni1 O1 155.56(8) 1_565 . ?
O4 Ni1 O2 94.34(8) 1_565 . ?
O4 Ni1 O3 103.46(8) 1_565 2_567 ?
O4 Ni1 N1 96.14(9) 1_565 . ?
O4 Ni1 N4 89.35(9) 1_565 1_456 ?
O4 Ni1 C1 125.13(8) 1_565 . ?
N1 Ni1 O1 87.88(9) . . ?
N1 Ni1 O2 92.03(9) . . ?
N1 Ni1 C1 88.80(9) . . ?
N4 Ni1 O1 88.11(9) 1_456 . ?
N4 Ni1 O2 90.00(9) 1_456 . ?
N4 Ni1 N1 173.98(10) 1_456 . ?
N4 Ni1 C1 90.04(9) 1_456 . ?
C1 O1 Ni1 89.54(16) . . ?
C1 O2 Ni1 88.26(16) . . ?
C9 O3 Ni1 149.6(2) . 2_567 ?
C9 O4 Ni1 125.35(17) . 1_545 ?
H5A O5 H5B 78.8 . . ?
C10 N1 Ni1 127.3(2) . . ?
C12 N1 Ni1 127.0(2) . . ?
C12 N1 C10 105.2(3) . . ?
C11 N2 C13 126.8(3) . . ?
C12 N2 C11 106.8(3) . . ?
C12 N2 C13 125.8(3) . . ?
C21 N3 C20 128.8(3) . . ?
C21 N3 C23 106.6(3) . . ?
C23 N3 C20 124.3(3) . . ?
C21 N4 Ni1 131.5(2) . 1_654 ?
C21 N4 C22 105.6(3) . . ?
C22 N4 Ni1 122.9(2) . 1_654 ?
O1 C1 Ni1 59.85(13) . . ?
O1 C1 O2 120.7(2) . . ?
O1 C1 C2 119.0(2) . . ?
O2 C1 Ni1 60.94(14) . . ?
O2 C1 C2 120.3(2) . . ?
C2 C1 Ni1 175.3(2) . . ?
C3 C2 C1 121.0(2) . . ?
C3 C2 C7 120.2(2) . . ?
C7 C2 C1 118.8(2) . . ?
C2 C3 H3 119.5 . . ?
C2 C3 C4 120.9(3) . . ?
C4 C3 H3 119.5 . . ?
C3 C4 C5 118.2(3) . . ?
C3 C4 C8 119.8(2) . . ?
C5 C4 C8 122.0(2) . . ?
C4 C5 H5 119.5 . . ?
C6 C5 C4 121.0(2) . . ?
C6 C5 H5 119.5 . . ?
C5 C6 C9 120.0(2) . . ?
C7 C6 C5 119.7(2) . . ?
C7 C6 C9 120.4(2) . . ?
C2 C7 H7 120.0 . . ?
C6 C7 C2 120.0(2) . . ?
C6 C7 H7 120.0 . . ?
C4 C8 H8 117.4 . . ?
C8 C8 C4 125.2(3) 2_558 . ?
C8 C8 H8 117.4 2_558 . ?
O3 C9 O4 126.1(2) . . ?
O3 C9 C6 118.8(2) . . ?
O4 C9 C6 115.0(2) . . ?
N1 C10 H10 125.2 . . ?
C11 C10 N1 109.7(3) . . ?
C11 C10 H10 125.2 . . ?
N2 C11 H11 126.9 . . ?
C10 C11 N2 106.2(3) . . ?
C10 C11 H11 126.9 . . ?
N1 C12 N2 112.1(3) . . ?
N1 C12 H12 123.9 . . ?
N2 C12 H12 123.9 . . ?
N2 C13 H13A 108.8 . . ?
N2 C13 H13B 108.8 . . ?
N2 C13 C14 114.0(3) . . ?
H13A C13 H13B 107.7 . . ?
C14 C13 H13A 108.8 . . ?
C14 C13 H13B 108.8 . . ?
C15 C14 C13 122.7(3) . . ?
C15 C14 C19 117.8(3) . . ?
C19 C14 C13 119.4(3) . . ?
C14 C15 H15 119.5 . . ?
C14 C15 C16 121.0(3) . . ?
C16 C15 H15 119.5 . . ?
C15 C16 H16 119.5 . . ?
C15 C16 C17 121.0(4) . . ?
C17 C16 H16 119.5 . . ?
C16 C17 C18 118.1(3) . . ?
C16 C17 C20 117.1(3) . . ?
C18 C17 C20 124.6(3) . . ?
C17 C18 H18 119.7 . . ?
C19 C18 C17 120.6(3) . . ?
C19 C18 H18 119.7 . . ?
C14 C19 H19 119.3 . . ?
C18 C19 C14 121.4(4) . . ?
C18 C19 H19 119.3 . . ?
N3 C20 C17 115.6(3) . . ?
N3 C20 H20A 108.4 . . ?
N3 C20 H20B 108.4 . . ?
C17 C20 H20A 108.4 . . ?
C17 C20 H20B 108.4 . . ?
H20A C20 H20B 107.4 . . ?
N3 C21 H21 124.0 . . ?
N4 C21 N3 112.0(3) . . ?
N4 C21 H21 124.0 . . ?
N4 C22 H22 125.2 . . ?
C23 C22 N4 109.6(3) . . ?
C23 C22 H22 125.2 . . ?
N3 C23 H23 126.9 . . ?
C22 C23 N3 106.2(3) . . ?
C22 C23 H23 126.9 . . ?

loop_
_geom_bond_atom_site_label_1
_geom_bond_atom_site_label_2
_geom_bond_distance
_geom_bond_site_symmetry_2
_geom_bond_publ_flag
Ni1 O1 2.1411(19) . ?
Ni1 O2 2.1653(19) . ?
Ni1 O3 2.0540(19) 2_567 ?
Ni1 O4 2.0169(19) 1_565 ?
Ni1 N1 2.070(3) . ?
Ni1 N4 2.066(3) 1_456 ?
Ni1 C1 2.476(3) . ?
O1 C1 1.261(3) . ?
O2 C1 1.268(3) . ?
O3 C9 1.233(3) . ?
O4 C9 1.278(3) . ?
O5 H5A 0.9937 . ?
O5 H5B 1.0202 . ?
N1 C10 1.374(4) . ?
N1 C12 1.319(4) . ?
N2 C11 1.374(5) . ?
N2 C12 1.338(4) . ?
N2 C13 1.458(4) . ?
N3 C20 1.463(4) . ?
N3 C21 1.348(4) . ?
N3 C23 1.368(4) . ?
N4 C21 1.305(4) . ?
N4 C22 1.371(4) . ?
C1 C2 1.494(4) . ?
C2 C3 1.380(4) . ?
C2 C7 1.388(4) . ?
C3 H3 0.9300 . ?
C3 C4 1.395(4) . ?
C4 C5 1.401(4) . ?
C4 C8 1.465(4) . ?
C5 H5 0.9300 . ?
C5 C6 1.388(4) . ?
C6 C7 1.388(4) . ?
C6 C9 1.512(4) . ?
C7 H7 0.9300 . ?
C8 C8 1.339(6) 2_558 ?
C8 H8 0.9300 . ?
C10 H10 0.9300 . ?
C10 C11 1.358(5) . ?
C11 H11 0.9300 . ?
C12 H12 0.9300 . ?
C13 H13A 0.9700 . ?
C13 H13B 0.9700 . ?
C13 C14 1.513(5) . ?
C14 C15 1.381(5) . ?
C14 C19 1.390(5) . ?
C15 H15 0.9300 . ?
C15 C16 1.385(5) . ?
C16 H16 0.9300 . ?
C16 C17 1.388(5) . ?
C17 C18 1.389(6) . ?
C17 C20 1.510(5) . ?
C18 H18 0.9300 . ?
C18 C19 1.380(6) . ?
C19 H19 0.9300 . ?
C20 H20A 0.9700 . ?
C20 H20B 0.9700 . ?
C21 H21 0.9300 . ?
C22 H22 0.9300 . ?
C22 C23 1.358(5) . ?
C23 H23 0.9300 . ?

loop_
_geom_torsion_atom_site_label_1
_geom_torsion_atom_site_label_2
_geom_torsion_atom_site_label_3
_geom_torsion_atom_site_label_4
_geom_torsion
_geom_torsion_site_symmetry_1
_geom_torsion_site_symmetry_2
_geom_torsion_site_symmetry_3
_geom_torsion_site_symmetry_4
_geom_torsion_publ_flag
Ni1 O1 C1 O2 3.9(3) . . . . ?
Ni1 O1 C1 C2 -174.7(2) . . . . ?
Ni1 O2 C1 O1 -3.9(3) . . . . ?
Ni1 O2 C1 C2 174.8(2) . . . . ?
Ni1 O3 C9 O4 110.1(4) 2_567 . . . ?
Ni1 O3 C9 C6 -72.4(5) 2_567 . . . ?
Ni1 O4 C9 O3 -27.0(4) 1_545 . . . ?
Ni1 O4 C9 C6 155.41(18) 1_545 . . . ?
Ni1 N1 C10 C11 -172.5(2) . . . . ?
Ni1 N1 C12 N2 173.25(19) . . . . ?
Ni1 N4 C21 N3 -178.5(2) 1_654 . . . ?
Ni1 N4 C22 C23 178.8(2) 1_654 . . . ?
O1 C1 C2 C3 -155.0(3) . . . . ?
O1 C1 C2 C7 25.3(4) . . . . ?
O2 C1 C2 C3 26.4(4) . . . . ?
O2 C1 C2 C7 -153.3(3) . . . . ?
N1 C10 C11 N2 -0.6(4) . . . . ?
N2 C13 C14 C15 1.9(5) . . . . ?
N2 C13 C14 C19 -178.6(3) . . . . ?
N4 C22 C23 N3 0.2(4) . . . . ?
C1 C2 C3 C4 177.3(3) . . . . ?
C1 C2 C7 C6 -178.7(3) . . . . ?
C2 C3 C4 C5 2.3(4) . . . . ?
C2 C3 C4 C8 -175.9(3) . . . . ?
C3 C2 C7 C6 1.6(4) . . . . ?
C3 C4 C5 C6 -0.3(4) . . . . ?
C3 C4 C8 C8 162.8(4) . . . 2_558 ?
C4 C5 C6 C7 -1.1(4) . . . . ?
C4 C5 C6 C9 179.3(3) . . . . ?
C5 C4 C8 C8 -15.3(6) . . . 2_558 ?
C5 C6 C7 C2 0.4(4) . . . . ?
C5 C6 C9 O3 -172.5(3) . . . . ?
C5 C6 C9 O4 5.3(4) . . . . ?
C7 C2 C3 C4 -3.0(4) . . . . ?
C7 C6 C9 O3 7.8(4) . . . . ?
C7 C6 C9 O4 -174.4(3) . . . . ?
C8 C4 C5 C6 177.9(3) . . . . ?
C9 C6 C7 C2 -179.9(3) . . . . ?
C10 N1 C12 N2 0.8(4) . . . . ?
C11 N2 C12 N1 -1.2(4) . . . . ?
C11 N2 C13 C14 -73.6(5) . . . . ?
C12 N1 C10 C11 -0.1(4) . . . . ?
C12 N2 C11 C10 1.0(4) . . . . ?
C12 N2 C13 C14 95.7(4) . . . . ?
C13 N2 C11 C10 172.0(3) . . . . ?
C13 N2 C12 N1 -172.3(3) . . . . ?
C13 C14 C15 C16 -179.1(3) . . . . ?
C13 C14 C19 C18 177.6(4) . . . . ?
C14 C15 C16 C17 1.4(6) . . . . ?
C15 C14 C19 C18 -2.8(6) . . . . ?
C15 C16 C17 C18 -2.8(6) . . . . ?
C15 C16 C17 C20 172.0(4) . . . . ?
C16 C17 C18 C19 1.4(6) . . . . ?
C16 C17 C20 N3 156.3(4) . . . . ?
C17 C18 C19 C14 1.5(7) . . . . ?
C18 C17 C20 N3 -29.2(6) . . . . ?
C19 C14 C15 C16 1.4(6) . . . . ?
C20 N3 C21 N4 -174.5(3) . . . . ?
C20 N3 C23 C22 174.4(3) . . . . ?
C20 C17 C18 C19 -173.0(4) . . . . ?
C21 N3 C20 C17 -47.1(6) . . . . ?
C21 N3 C23 C22 0.3(4) . . . . ?
C21 N4 C22 C23 -0.7(4) . . . . ?
C22 N4 C21 N3 0.9(4) . . . . ?
C23 N3 C20 C17 140.2(4) . . . . ?
C23 N3 C21 N4 -0.8(4) . . . . ?
